data_7107239
loop_
_publ_author_name
'Apurba Kalita'
'Pankaj Kumar'
'Ramesh C. Deka'
'Biplab Mondal'

_publ_section_title
;
 First example of Cu(I)-(e2-O,O)nitrite complex derived from
 Cu(II)-pnitrosyl
;
_journal_name_full Chem.Commun.
_journal_page_first 1251
_journal_paper_doi 10.1039/c1cc16316g
_journal_volume 48
_journal_year 2012
_chemical_absolute_configuration syn
_chemical_compound_source Synthesised
_chemical_formula_moiety 'C26 H36 Cl2 Cu N8 O9'
_chemical_formula_sum 'C26 H36 Cl2 Cu N8 O9'
_chemical_formula_weight 739.08
_space_group_IT_number 14
_symmetry_cell_setting monoclinic
_symmetry_Int_Tables_number 14
_symmetry_space_group_name_Hall '-P 2ybc'
_symmetry_space_group_name_H-M 'P 1 21/c 1'
_atom_sites_solution_hydrogens geom
_atom_sites_solution_primary direct
_atom_sites_solution_secondary difmap
_audit_creation_method SHELXL-97
_cell_angle_alpha 90.00
_cell_angle_beta 102.081(4)
_cell_angle_gamma 90.00
_cell_formula_units_Z 4
_cell_length_a 19.3685(12)
_cell_length_b 9.3430(6)
_cell_length_c 19.1564(12)
_cell_measurement_reflns_used 6352
_cell_measurement_temperature 296(2)
_cell_measurement_theta_max 20.65
_cell_measurement_theta_min 2.43
_cell_volume 3389.8(4)
_computing_cell_refinement 'Bruker SMART'
_computing_data_collection 'Bruker SMART'
_computing_data_reduction 'Bruker SAINT'
_computing_molecular_graphics 'Bruker SHELXTL'
_computing_publication_material 'Bruker SHELXTL'
_computing_structure_refinement 'SHELXL-97 (Sheldrick, 1997)'
_computing_structure_solution 'SHELXS-97 (Sheldrick, 1990)'
_diffrn_ambient_temperature 293(2)
_diffrn_measured_fraction_theta_full 0.907
_diffrn_measured_fraction_theta_max 0.907
_diffrn_measurement_device_type 'CCD area detector'
_diffrn_measurement_method 'phi and omega scans'
_diffrn_radiation_monochromator graphite
_diffrn_radiation_probe x-ray
_diffrn_radiation_type MoK\a
_diffrn_radiation_wavelength 0.71073
_diffrn_reflns_av_R_equivalents 0.0798
_diffrn_reflns_av_sigmaI/netI 0.1023
_diffrn_reflns_limit_h_max 25
_diffrn_reflns_limit_h_min -25
_diffrn_reflns_limit_k_max 12
_diffrn_reflns_limit_k_min -12
_diffrn_reflns_limit_l_max 25
_diffrn_reflns_limit_l_min -25
_diffrn_reflns_number 33252
_diffrn_reflns_theta_full 28.36
_diffrn_reflns_theta_max 28.36
_diffrn_reflns_theta_min 1.08
_diffrn_source 'fine-focus sealed tube'
_exptl_absorpt_coefficient_mu 0.862
_exptl_absorpt_correction_type none
_exptl_crystal_colour brown
_exptl_crystal_density_diffrn 1.448
_exptl_crystal_density_method 'not measured'
_exptl_crystal_description cube
_exptl_crystal_F_000 1532.0
_exptl_crystal_recrystallization_method Methanol
_exptl_crystal_size_max 0.04
_exptl_crystal_size_mid 0.032
_exptl_crystal_size_min 0.022
_refine_diff_density_max 1.562
_refine_diff_density_min -0.721
_refine_diff_density_rms 0.153
_refine_ls_extinction_method none
_refine_ls_goodness_of_fit_ref 2.052
_refine_ls_hydrogen_treatment constr
_refine_ls_matrix_type full
_refine_ls_number_parameters 420
_refine_ls_number_reflns 8483
_refine_ls_number_restraints 0
_refine_ls_restrained_S_all 2.052
_refine_ls_R_factor_all 0.2115
_refine_ls_R_factor_gt 0.1405
_refine_ls_shift/su_max 2.205
_refine_ls_shift/su_mean 0.072
_refine_ls_structure_factor_coef Fsqd
_refine_ls_weighting_details 'calc w=1/[\s^2^(Fo^2^)+(0.1000P)^2^+0.0000P] where P=(Fo^2^+2Fc^2^)/3'
_refine_ls_weighting_scheme calc
_refine_ls_wR_factor_gt 0.3990
_refine_ls_wR_factor_ref 0.4091
_reflns_number_gt 3371
_reflns_number_total 8483
_reflns_threshold_expression >2sigma(I)
_cod_data_source_file c1cc16316g.txt
_cod_data_source_block 23
_cod_original_sg_symbol_H-M 'P 21/c'
_cod_database_code 7107239

loop_
_symmetry_equiv_pos_as_xyz
'x, y, z'
'-x, y+1/2, -z+1/2'
'-x, -y, -z'
'x, -y-1/2, z-1/2'

loop_
_atom_site_label
_atom_site_type_symbol
_atom_site_fract_x
_atom_site_fract_y
_atom_site_fract_z
_atom_site_U_iso_or_equiv
_atom_site_adp_type
_atom_site_occupancy
_atom_site_symmetry_multiplicity
_atom_site_calc_flag
_atom_site_refinement_flags
Cu1 Cu 0.19809(6) 0.26127(12) 0.29993(6) 0.0555(5) Uani 1 1 d .
Cl1 Cl 0.09526(16) 0.2599(4) 0.41965(18) 0.0749(9) Uani 1 1 d .
O1 O 0.0937(5) 0.1496(12) 0.3720(7) 0.133(4) Uani 1 1 d .
O2 O 0.1441(5) 0.3539(11) 0.3990(5) 0.110(3) Uani 1 1 d .
O3 O 0.1201(7) 0.2124(16) 0.4872(7) 0.176(6) Uani 1 1 d .
O4 O 0.0311(5) 0.3270(16) 0.4127(7) 0.148(5) Uani 1 1 d .
N1 N 0.2206(5) 0.1140(10) 0.2305(5) 0.069(3) Uani 1 1 d .
N2 N 0.2698(5) -0.0044(11) 0.1543(6) 0.079(3) Uani 1 1 d .
N3 N 0.1118(4) 0.3252(9) 0.2343(4) 0.054(2) Uani 1 1 d .
N4 N 0.0291(5) 0.4532(9) 0.1692(5) 0.065(2) Uani 1 1 d .
N5 N 0.2661(4) 0.1887(9) 0.3822(4) 0.058(2) Uani 1 1 d .
N6 N 0.3367(5) 0.0501(10) 0.4594(5) 0.077(3) Uani 1 1 d .
N7 N 0.2606(4) 0.4355(10) 0.2883(5) 0.071(3) Uani 1 1 d .
N8 N 0.3366(5) 0.5711(11) 0.2434(5) 0.083(3) Uani 1 1 d .
C3 C 0.2800(7) 0.0704(14) 0.2144(7) 0.077(3) Uani 1 1 d .
C4 C 0.1974(7) -0.0115(13) 0.1291(7) 0.081(4) Uani 1 1 d .
C5 C 0.1684(7) -0.0950(14) 0.0603(6) 0.092(4) Uani 1 1 d .
H3A H 0.1200 -0.0688 0.0423 0.139 Uiso 1 1 calc R
H3B H 0.1712 -0.1958 0.0702 0.139 Uiso 1 1 calc R
H3C H 0.1957 -0.0727 0.0253 0.139 Uiso 1 1 calc R
C6 C 0.1673(5) 0.0575(12) 0.1727(6) 0.064(3) Uani 1 1 d .
C2 C 0.3544(8) 0.111(2) 0.2552(10) 0.145(8) Uani 1 1 d .
H5A H 0.3530 0.2137 0.2604 0.174 Uiso 1 1 calc R
H5B H 0.3573 0.0720 0.3028 0.174 Uiso 1 1 calc R
C1 C 0.4052(12) 0.089(7) 0.243(2) 0.50(5) Uani 1 1 d .
H6C H 0.4025 0.0092 0.2146 0.602 Uiso 1 1 d R
H53B H 0.4447 0.1233 0.2796 0.602 Uiso 1 1 d R
H53C H 0.4100 0.1766 0.2027 0.602 Uiso 1 1 d R
C7 C 0.0898(6) 0.0853(11) 0.1730(6) 0.065(3) Uani 1 1 d .
H7A H 0.0608 0.0474 0.1294 0.078 Uiso 1 1 calc R
H7B H 0.0773 0.0348 0.2129 0.078 Uiso 1 1 calc R
C8 C 0.0741(5) 0.2392(11) 0.1786(6) 0.059(3) Uani 1 1 d .
C9 C 0.0235(5) 0.3200(11) 0.1385(5) 0.050(2) Uani 1 1 d .
C11 C 0.0823(6) 0.4491(11) 0.2266(6) 0.063(3) Uani 1 1 d .
C12 C 0.1014(6) 0.5750(10) 0.2776(6) 0.073(3) Uani 1 1 d .
H11A H 0.1498 0.5641 0.3035 0.088 Uiso 1 1 calc R
H11B H 0.0713 0.5731 0.3122 0.088 Uiso 1 1 calc R
C13 C 0.0934(9) 0.7208(14) 0.2396(9) 0.122(6) Uani 1 1 d .
H12A H 0.0489 0.7244 0.2063 0.184 Uiso 1 1 calc R
H12B H 0.1310 0.7332 0.2145 0.184 Uiso 1 1 calc R
H12C H 0.0954 0.7958 0.2742 0.184 Uiso 1 1 calc R
C10 C -0.0308(6) 0.2861(12) 0.0719(6) 0.077(4) Uani 1 1 d .
H13A H -0.0131 0.3006 0.0328 0.092 Uiso 1 1 d R
H13B H -0.0287 0.1838 0.0642 0.092 Uiso 1 1 d R
H13C H -0.0688 0.3420 0.0688 0.092 Uiso 1 1 d R
C24 C 0.2776(6) 0.4895(18) 0.2281(7) 0.102(5) Uani 1 1 d .
C22 C 0.3629(6) 0.5596(12) 0.3154(7) 0.075(3) Uani 1 1 d .
C23 C 0.4296(6) 0.6323(15) 0.3497(7) 0.097(4) Uani 1 1 d .
H17A H 0.4441 0.5998 0.3981 0.145 Uiso 1 1 calc R
H17B H 0.4222 0.7339 0.3493 0.145 Uiso 1 1 calc R
H17C H 0.4657 0.6102 0.3238 0.145 Uiso 1 1 calc R
C21 C 0.3172(5) 0.4806(11) 0.3426(5) 0.054(3) Uani 1 1 d .
C20 C 0.3181(6) 0.4300(12) 0.4180(6) 0.070(3) Uani 1 1 d .
H19A H 0.3598 0.4675 0.4498 0.084 Uiso 1 1 calc R
H19B H 0.2770 0.4677 0.4333 0.084 Uiso 1 1 calc R
C19 C 0.3181(5) 0.2735(11) 0.4233(5) 0.054(3) Uani 1 1 d .
C17 C 0.3626(6) 0.1856(12) 0.4728(6) 0.061(3) Uani 1 1 d .
C16 C 0.2774(6) 0.0567(12) 0.4030(6) 0.073(3) Uani 1 1 d .
C15 C 0.2360(8) -0.0700(13) 0.3759(7) 0.099(5) Uani 1 1 d .
H23A H 0.1869 -0.0408 0.3629 0.119 Uiso 1 1 calc R
H23B H 0.2500 -0.0985 0.3321 0.119 Uiso 1 1 calc R
C14 C 0.2390(12) -0.188(2) 0.4172(11) 0.182(10) Uani 1 1 d .
H24A H 0.1942 -0.2013 0.4303 0.272 Uiso 1 1 calc R
H24B H 0.2751 -0.1755 0.4595 0.272 Uiso 1 1 calc R
H24C H 0.2497 -0.2696 0.3912 0.272 Uiso 1 1 calc R
C18 C 0.4255(7) 0.2194(14) 0.5300(7) 0.091(4) Uani 1 1 d .
H25A H 0.4172 0.2916 0.5587 0.109 Uiso 1 1 d R
H42B H 0.4555 0.2824 0.5062 0.109 Uiso 1 1 d R
H42C H 0.4504 0.1359 0.5447 0.109 Uiso 1 1 d R
C25 C 0.2347(8) 0.468(2) 0.1510(9) 0.133(7) Uani 1 1 d .
H70A H 0.1994 0.3946 0.1523 0.159 Uiso 1 1 calc R
H70B H 0.2097 0.5560 0.1358 0.159 Uiso 1 1 calc R
C26 C 0.2677(13) 0.433(4) 0.1052(12) 0.251(18) Uani 1 1 d .
H72A H 0.2937 0.3471 0.1197 0.376 Uiso 1 1 calc R
H72B H 0.2998 0.5087 0.0997 0.376 Uiso 1 1 calc R
H72C H 0.2353 0.4176 0.0606 0.376 Uiso 1 1 calc R
Cl2 Cl 0.41655(17) 0.7666(3) 0.09140(17) 0.0703(9) Uani 1 1 d .
O8 O 0.4717(10) 0.841(2) 0.0984(11) 0.243(10) Uani 1 1 d .
O7 O 0.4111(7) 0.6827(19) 0.0342(10) 0.220(9) Uani 1 1 d .
O5 O 0.4099(14) 0.713(3) 0.1496(12) 0.307(14) Uani 1 1 d .
O6 O 0.3611(15) 0.843(4) 0.0838(11) 0.42(2) Uani 1 1 d .
O9 O 0.292(3) 0.753(5) 0.2005(15) 1.01(8) Uani 1 1 d .

loop_
_atom_site_aniso_label
_atom_site_aniso_U_11
_atom_site_aniso_U_22
_atom_site_aniso_U_33
_atom_site_aniso_U_23
_atom_site_aniso_U_13
_atom_site_aniso_U_12
Cu1 0.0531(9) 0.0489(8) 0.0553(9) 0.0018(6) -0.0100(6) -0.0072(6)
Cl1 0.067(2) 0.084(2) 0.071(2) 0.0034(18) 0.0095(16) -0.0071(17)
O1 0.113(8) 0.112(8) 0.166(10) -0.043(8) 0.010(7) -0.024(6)
O2 0.115(7) 0.102(7) 0.110(8) -0.015(6) 0.016(6) -0.042(6)
O3 0.140(10) 0.242(15) 0.146(11) 0.125(11) 0.032(8) 0.039(10)
O4 0.056(6) 0.233(14) 0.157(10) 0.027(10) 0.027(6) 0.044(8)
N1 0.054(6) 0.085(7) 0.059(6) -0.008(5) -0.006(5) 0.000(5)
N2 0.080(8) 0.081(7) 0.073(7) -0.005(6) 0.006(6) 0.026(5)
N3 0.045(5) 0.048(5) 0.062(6) -0.001(4) -0.008(4) -0.004(4)
N4 0.066(6) 0.063(6) 0.059(6) -0.011(5) 0.001(5) 0.003(5)
N5 0.057(5) 0.050(5) 0.056(6) -0.006(4) -0.013(4) -0.010(4)
N6 0.067(6) 0.074(7) 0.074(7) 0.023(5) -0.022(5) -0.008(5)
N7 0.049(5) 0.087(7) 0.067(6) 0.016(5) -0.015(5) -0.020(5)
N8 0.066(6) 0.108(8) 0.070(7) 0.020(6) 0.004(5) -0.028(6)
C3 0.072(9) 0.098(9) 0.058(8) -0.001(7) 0.006(7) 0.019(7)
C4 0.069(9) 0.070(8) 0.086(10) -0.020(7) -0.021(7) 0.016(6)
C5 0.114(10) 0.076(9) 0.078(9) -0.036(7) -0.002(8) 0.005(8)
C6 0.046(7) 0.072(7) 0.063(7) -0.016(6) -0.014(6) 0.003(5)
C2 0.055(9) 0.205(19) 0.148(15) -0.082(14) -0.042(10) 0.037(10)
C1 0.061(15) 0.98(13) 0.45(6) -0.40(8) 0.04(2) -0.02(4)
C7 0.090(9) 0.049(6) 0.057(7) -0.030(5) 0.021(6) -0.019(6)
C8 0.051(6) 0.062(7) 0.061(7) -0.002(6) 0.006(5) -0.010(5)
C9 0.038(6) 0.059(6) 0.046(6) 0.001(5) -0.007(5) 0.003(5)
C11 0.072(7) 0.044(6) 0.066(8) 0.002(5) 0.002(6) -0.002(5)
C12 0.075(8) 0.044(6) 0.092(9) -0.020(6) -0.002(7) 0.004(5)
C13 0.147(15) 0.075(10) 0.136(14) -0.006(9) 0.010(11) -0.029(9)
C10 0.060(7) 0.079(8) 0.076(8) -0.023(6) -0.022(6) 0.009(6)
C24 0.047(7) 0.165(14) 0.078(10) 0.057(10) -0.020(7) -0.019(8)
C22 0.076(8) 0.071(8) 0.067(8) 0.010(6) -0.011(7) -0.019(6)
C23 0.068(8) 0.101(10) 0.118(11) 0.017(8) 0.013(8) -0.052(7)
C21 0.047(6) 0.056(6) 0.048(7) 0.006(5) -0.018(5) -0.008(5)
C20 0.073(8) 0.071(8) 0.063(8) -0.014(6) 0.004(6) -0.030(6)
C19 0.055(6) 0.058(6) 0.042(6) -0.001(5) -0.003(5) -0.014(5)
C17 0.062(7) 0.055(6) 0.056(7) 0.007(5) -0.007(5) -0.011(5)
C16 0.089(9) 0.050(7) 0.073(8) 0.004(6) 0.003(7) 0.002(6)
C15 0.125(11) 0.056(7) 0.091(10) 0.004(7) -0.038(8) -0.025(7)
C14 0.22(2) 0.110(13) 0.172(19) 0.044(14) -0.047(16) -0.089(15)
C18 0.083(9) 0.101(10) 0.069(8) 0.005(7) -0.027(7) -0.027(7)
C25 0.098(12) 0.20(2) 0.083(12) 0.023(12) -0.014(9) -0.081(12)
C26 0.21(3) 0.44(5) 0.110(18) -0.05(2) 0.069(18) -0.12(3)
Cl2 0.074(2) 0.0700(19) 0.068(2) -0.0032(16) 0.0171(15) -0.0035(16)
O8 0.221(17) 0.27(2) 0.28(2) -0.112(17) 0.134(16) -0.160(17)
O7 0.152(12) 0.243(16) 0.273(19) -0.211(16) 0.061(11) -0.075(11)
O5 0.35(3) 0.36(3) 0.23(2) 0.17(2) 0.10(2) -0.05(2)
O6 0.43(3) 0.61(5) 0.22(2) -0.04(2) 0.08(2) 0.41(4)
O9 1.44(13) 1.06(10) 0.31(3) -0.40(5) -0.34(5) 1.11(11)

loop_
_atom_type_symbol
_atom_type_description
_atom_type_scat_dispersion_real
_atom_type_scat_dispersion_imag
_atom_type_scat_source
C C 0.0033 0.0016 'International Tables Vol C Tables 4.2.6.8 and 6.1.1.4'
H H 0.0000 0.0000 'International Tables Vol C Tables 4.2.6.8 and 6.1.1.4'
Cl Cl 0.1484 0.1585 'International Tables Vol C Tables 4.2.6.8 and 6.1.1.4'
Cu Cu 0.3201 1.2651 'International Tables Vol C Tables 4.2.6.8 and 6.1.1.4'
N N 0.0061 0.0033 'International Tables Vol C Tables 4.2.6.8 and 6.1.1.4'
O O 0.0106 0.0060 'International Tables Vol C Tables 4.2.6.8 and 6.1.1.4'

loop_
_geom_angle_atom_site_label_1
_geom_angle_atom_site_label_2
_geom_angle_atom_site_label_3
_geom_angle
N5 Cu1 N3 164.4(4)
N5 Cu1 N1 95.3(4)
N3 Cu1 N1 93.3(3)
N5 Cu1 N7 92.8(3)
N3 Cu1 N7 97.5(3)
N1 Cu1 N7 104.6(4)
O3 Cl1 O4 112.0(8)
O3 Cl1 O1 110.0(9)
O4 Cl1 O1 112.6(8)
O3 Cl1 O2 110.3(7)
O4 Cl1 O2 109.7(8)
O1 Cl1 O2 101.8(7)
C3 N1 C6 103.2(10)
C3 N1 Cu1 133.1(8)
C6 N1 Cu1 122.2(7)
C3 N2 C4 106.5(10)
C11 N3 C8 106.2(8)
C11 N3 Cu1 130.2(7)
C8 N3 Cu1 123.2(7)
C11 N4 C9 107.6(8)
C16 N5 C19 108.2(9)
C16 N5 Cu1 128.2(7)
C19 N5 Cu1 123.1(7)
C17 N6 C16 108.2(8)
C24 N7 C21 103.1(9)
C24 N7 Cu1 129.4(9)
C21 N7 Cu1 122.6(7)
C24 N8 C22 107.0(10)
N1 C3 N2 112.8(11)
N1 C3 C2 125.4(12)
N2 C3 C2 121.6(12)
C6 C4 N2 108.3(10)
C6 C4 C5 132.7(12)
N2 C4 C5 119.1(12)
C4 C5 H3A 109.6
C4 C5 H3B 109.4
H3A C5 H3B 109.5
C4 C5 H3C 109.4
H3A C5 H3C 109.5
H3B C5 H3C 109.5
C4 C6 N1 109.3(10)
C4 C6 C7 131.9(10)
N1 C6 C7 118.8(10)
C1 C2 C3 131(2)
C1 C2 H5A 104.7
C3 C2 H5A 104.5
C1 C2 H5B 104.4
C3 C2 H5B 104.8
H5A C2 H5B 105.7
C2 C1 H6C 109.7
C2 C1 H53B 114.2
H6C C1 H53B 129.0
C2 C1 H53C 102.6
H6C C1 H53C 99.7
H53B C1 H53C 95.0
C8 C7 C6 112.6(9)
C8 C7 H7A 109.1
C6 C7 H7A 109.1
C8 C7 H7B 109.1
C6 C7 H7B 109.1
H7A C7 H7B 107.8
C9 C8 N3 108.2(9)
C9 C8 C7 129.9(10)
N3 C8 C7 121.8(9)
C8 C9 N4 106.4(9)
C8 C9 C10 131.4(10)
N4 C9 C10 122.1(9)
N3 C11 N4 111.5(9)
N3 C11 C12 125.4(10)
N4 C11 C12 123.0(9)
C11 C12 C13 113.1(10)
C11 C12 H11A 108.9
C13 C12 H11A 108.9
C11 C12 H11B 109.0
C13 C12 H11B 109.0
H11A C12 H11B 107.8
C12 C13 H12A 109.4
C12 C13 H12B 109.5
H12A C13 H12B 109.5
C12 C13 H12C 109.5
H12A C13 H12C 109.5
H12B C13 H12C 109.5
C9 C10 H13A 110.8
C9 C10 H13B 107.1
H13A C10 H13B 89.2
C9 C10 H13C 110.7
H13A C10 H13C 107.9
H13B C10 H13C 128.6
N7 C24 N8 111.6(10)
N7 C24 C25 125.6(12)
N8 C24 C25 122.7(12)
C21 C22 N8 107.3(9)
C21 C22 C23 131.6(11)
N8 C22 C23 121.0(11)
C22 C23 H17A 109.5
C22 C23 H17B 109.5
H17A C23 H17B 109.5
C22 C23 H17C 109.5
H17A C23 H17C 109.5
H17B C23 H17C 109.5
C22 C21 N7 110.6(9)
C22 C21 C20 131.7(9)
N7 C21 C20 117.6(9)
C19 C20 C21 112.2(9)
C19 C20 H19A 109.3
C21 C20 H19A 109.2
C19 C20 H19B 109.1
C21 C20 H19B 109.1
H19A C20 H19B 107.9
N5 C19 C17 108.6(9)
N5 C19 C20 122.7(9)
C17 C19 C20 128.4(9)
N6 C17 C19 105.4(8)
N6 C17 C18 123.0(10)
C19 C17 C18 131.6(10)
N5 C16 N6 109.6(9)
N5 C16 C15 127.9(11)
N6 C16 C15 122.4(10)
C14 C15 C16 119.9(12)
C14 C15 H23A 107.4
C16 C15 H23A 107.4
C14 C15 H23B 107.3
C16 C15 H23B 107.3
H23A C15 H23B 106.9
C15 C14 H24A 109.4
C15 C14 H24B 109.5
H24A C14 H24B 109.5
C15 C14 H24C 109.5
H24A C14 H24C 109.5
H24B C14 H24C 109.5
C17 C18 H25A 112.5
C17 C18 H42B 104.7
H25A C18 H42B 91.8
C17 C18 H42C 109.8
H25A C18 H42C 125.9
H42B C18 H42C 108.5
C26 C25 C24 117.3(18)
C26 C25 H70A 108.1
C24 C25 H70A 108.0
C26 C25 H70B 108.0
C24 C25 H70B 107.9
H70A C25 H70B 107.2
C25 C26 H72A 109.4
C25 C26 H72B 109.6
H72A C26 H72B 109.5
C25 C26 H72C 109.4
H72A C26 H72C 109.5
H72B C26 H72C 109.5
O5 Cl2 O8 111.7(16)
O5 Cl2 O6 94.9(18)
O8 Cl2 O6 112(2)
O5 Cl2 O7 119.4(16)
O8 Cl2 O7 109.5(10)
O6 Cl2 O7 108.4(14)

loop_
_geom_bond_atom_site_label_1
_geom_bond_atom_site_label_2
_geom_bond_distance
Cu1 N5 1.952(8)
Cu1 N3 1.962(7)
Cu1 N1 2.025(10)
Cu1 N7 2.069(9)
Cl1 O3 1.357(11)
Cl1 O4 1.373(10)
Cl1 O1 1.373(11)
Cl1 O2 1.407(10)
N1 C3 1.315(14)
N1 C6 1.446(12)
N2 C3 1.327(14)
N2 C4 1.385(14)
N3 C11 1.285(12)
N3 C8 1.411(12)
N4 C11 1.342(12)
N4 C9 1.371(12)
N5 C16 1.300(13)
N5 C19 1.389(11)
N6 C17 1.366(13)
N6 C16 1.404(14)
N7 C24 1.360(14)
N7 C21 1.408(11)
N8 C24 1.354(14)
N8 C22 1.369(14)
C3 C2 1.535(17)
C4 C6 1.287(15)
C4 C5 1.535(15)
C5 H3A 0.9600
C5 H3B 0.9600
C5 H3C 0.9600
C6 C7 1.525(15)
C2 C1 1.07(2)
C2 H5A 0.9700
C2 H5B 0.9700
C1 H6C 0.9243
C1 H53B 0.9712
C1 H53C 1.1484
C7 C8 1.479(14)
C7 H7A 0.9700
C7 H7B 0.9700
C8 C9 1.342(13)
C9 C10 1.508(13)
C11 C12 1.524(14)
C12 C13 1.538(17)
C12 H11A 0.9700
C12 H11B 0.9700
C13 H12A 0.9600
C13 H12B 0.9600
C13 H12C 0.9600
C10 H13A 0.8972
C10 H13B 0.9688
C10 H13C 0.8951
C24 C25 1.550(18)
C22 C21 1.340(14)
C22 C23 1.486(14)
C23 H17A 0.9600
C23 H17B 0.9600
C23 H17C 0.9600
C21 C20 1.516(14)
C20 C19 1.466(14)
C20 H19A 0.9700
C20 H19B 0.9700
C19 C17 1.404(13)
C17 C18 1.492(14)
C16 C15 1.463(15)
C15 C14 1.348(18)
C15 H23A 0.9700
C15 H23B 0.9700
C14 H24A 0.9600
C14 H24B 0.9600
C14 H24C 0.9600
C18 H25A 0.9058
C18 H42B 1.0013
C18 H42C 0.9295
C25 C26 1.23(3)
C25 H70A 0.9700
C25 H70B 0.9700
C26 H72A 0.9600
C26 H72B 0.9600
C26 H72C 0.9600
Cl2 O5 1.252(16)
Cl2 O8 1.260(13)
Cl2 O6 1.274(16)
Cl2 O7 1.333(12)
